data_2020379
loop_
_publ_author_name
'Tun, Z.'
'Brown, I.D.'
'Ummat, P.K.'

_publ_section_title
;
 The Room-Temperature Structures of Mercury Niobium Fluoride, Hg3-d Nb F6,
 and Mercury Tantalum Fluoride, Hg3-d Ta F6
;
_journal_name_full 'Acta Crystallographica C (39,1983-)'
_journal_page_first 1301
_journal_page_last 1303
_journal_volume 40
_journal_year 1984
_chemical_formula_sum 'F6 Hg2.881 Nb'
_chemical_name_systematic 'Hg2.881 Nb F6'
_space_group_IT_number 141
_symmetry_space_group_name_Hall '-I 4bd 2'
_symmetry_space_group_name_H-M 'I 41/a m d :2'
_cell_angle_alpha 90
_cell_angle_beta 90
_cell_angle_gamma 90
_cell_formula_units_Z 4
_cell_length_a 7.692
_cell_length_b 7.692
_cell_length_c 12.679
_cell_volume 750.177
_citation_journal_id_ASTM ACSCEE
_cod_data_source_file Tun_ACSCEE_1984_1845.cif
_cod_data_source_block F6Hg2.881Nb1
_cod_original_cell_volume 750.1766
_cod_original_formula_sum 'F6 Hg2.881 Nb1'
_cod_database_code 2020379

loop_
_symmetry_equiv_pos_as_xyz
x,y,z
-y+1/4,x+3/4,z+1/4
-x+1/2,-y,z+1/2
y+1/4,-x+1/4,z+3/4
x,-y,-z
y+1/4,x+3/4,-z+1/4
-x+1/2,y,-z+1/2
-y+1/4,-x+1/4,-z+3/4
-x,-y,-z
y-1/4,-x-3/4,-z-1/4
x-1/2,y,-z-1/2
-y-1/4,x-1/4,-z-3/4
-x,y,z
-y-1/4,-x-3/4,z-1/4
x-1/2,-y,z-1/2
y-1/4,x-1/4,z-3/4
x+1/2,y+1/2,z+1/2
-y+3/4,x+5/4,z+3/4
-x+1,-y+1/2,z+1
y+3/4,-x+3/4,z+5/4
x+1/2,-y+1/2,-z+1/2
y+3/4,x+5/4,-z+3/4
-x+1,y+1/2,-z+1
-y+3/4,-x+3/4,-z+5/4
-x+1/2,-y+1/2,-z+1/2
y+1/4,-x-1/4,-z+1/4
x,y+1/2,-z
-y+1/4,x+1/4,-z-1/4
-x+1/2,y+1/2,z+1/2
-y+1/4,-x-1/4,z+1/4
x,-y+1/2,z
y+1/4,x+1/4,z-1/4

loop_
_atom_site_label
_atom_site_type_symbol
_atom_site_fract_x
_atom_site_fract_y
_atom_site_fract_z
_atom_site_occupancy
_atom_site_U_iso_or_equiv
Hg4 Hg 0 0.21875 0.002 0.1801 0.0
Hg2 Hg 0 0.09375 -0.0008 0.1801 0.0
F2 F-1 0.673 0.923 0.875 1 0.0
F1 F-1 0 0.25 0.2272 1 0.0
Hg1 Hg 0 0.03125 -0.0011 0.1801 0.0
Hg3 Hg 0 0.15625 0.0009 0.1801 0.0
Nb1 Nb+5 0 0.25 0.375 1 0.0
